data_7100371
loop_
_publ_author_name
'B. Rawlings'
'Caroline D. L. Baker'
'John Fawcett'
'Christopher D. Insley'
'Derek S. Messenger'
C.L.Newland
'Helen L. Overend'
'Anup K. B. Patel'
'Mufakhrul Shah'
'Bhavna Vara'
'Davinder Virdee'

_publ_section_title
;
Triol protection with 6-benzoyl-3,4-dihydro-(2H)-pyran
;
_journal_name_full 'Chemical Communications'
_journal_paper_doi 10.1039/b418035f
_journal_year 2005
_chemical_formula_sum 'C33 H30 N2 O14'
_chemical_formula_weight 678.59
_space_group_IT_number 19
_symmetry_cell_setting orthorhombic
_symmetry_space_group_name_Hall 'P 2ac 2ab'
_symmetry_space_group_name_H-M 'P 21 21 21'
_cell_angle_alpha 90.00
_cell_angle_beta 90.00
_cell_angle_gamma 90.00
_cell_formula_units_Z 4
_cell_length_a 12.6293(16)
_cell_length_b 12.9407(17)
_cell_length_c 19.247(3)
_cell_measurement_temperature 150(2)
_cell_volume 3145.6(7)
_diffrn_ambient_temperature 150(2)
_exptl_crystal_density_diffrn 1.433
_cod_depositor_comments
;
The following automatic conversions were performed:
'_symmetry_cell_setting' value 'Orthorhombic' changed to 'orthorhombic'
according to '/home/saulius/struct/CIF-dictionaries/cif_core.dic'
dictionary named 'cif_core.dic' version 2.4.1 from 2010-06-29.

Automatic conversion script
Id: cif_fix_enum 1527 2010-12-29 10:47:43Z saulius 
;
_cod_database_code 7100371

loop_
_symmetry_equiv_pos_as_xyz
'x, y, z'
'-x+1/2, -y, z+1/2'
'-x, y+1/2, -z+1/2'
'x+1/2, -y+1/2, -z'

loop_
_atom_site_label
_atom_site_type_symbol
_atom_site_fract_x
_atom_site_fract_y
_atom_site_fract_z
_atom_site_U_iso_or_equiv
_atom_site_adp_type
_atom_site_occupancy
_atom_site_symmetry_multiplicity
_atom_site_calc_flag
_atom_site_refinement_flags
_atom_site_disorder_assembly
_atom_site_disorder_group
O1 O 0.61768(18) 0.27097(19) 0.70672(12) 0.0277(6) Uani 1 1 d . . .
O2 O 0.73259(18) 0.13008(18) 0.71754(11) 0.0240(6) Uani 1 1 d . . .
O3 O 0.77723(18) 0.30110(19) 0.80010(12) 0.0274(6) Uani 1 1 d . . .
O4 O 0.90004(18) 0.25967(19) 0.71987(12) 0.0289(6) Uani 1 1 d . . .
O5 O 0.69142(19) -0.05258(18) 0.76586(12) 0.0249(6) Uani 1 1 d . . .
O6 O 0.8257(2) -0.0907(2) 0.69268(13) 0.0342(7) Uani 1 1 d . . .
O7 O 0.4446(2) -0.2489(2) 0.45971(14) 0.0407(7) Uani 1 1 d . . .
O8 O 0.3294(2) -0.2526(2) 0.54195(15) 0.0508(9) Uani 1 1 d . . .
O9 O 0.64013(18) 0.00431(19) 0.90336(12) 0.0282(6) Uani 1 1 d . . .
O10 O 0.6982(2) -0.0012(2) 1.01336(12) 0.0342(7) Uani 1 1 d . . .
O11 O 0.1272(2) 0.0060(2) 1.01696(15) 0.0474(8) Uani 1 1 d . . .
O12 O 0.1824(2) -0.0284(2) 1.12097(14) 0.0435(8) Uani 1 1 d . . .
O13 O 0.6987(2) -0.1933(2) 0.91183(14) 0.0373(7) Uani 1 1 d . . .
O14 O 0.8636(2) -0.15735(19) 0.87630(14) 0.0357(7) Uani 1 1 d . . .
N1 N 0.4192(3) -0.2377(3) 0.52051(18) 0.0370(9) Uani 1 1 d . . .
N2 N 0.1976(3) -0.0073(2) 1.05942(17) 0.0339(8) Uani 1 1 d . . .
C1 C 0.5315(3) 0.2123(3) 0.6759(2) 0.0327(10) Uani 1 1 d . . .
H1A H 0.4632 0.2449 0.6883 0.039 Uiso 1 1 calc R . .
H1B H 0.5317 0.1413 0.6950 0.039 Uiso 1 1 calc R . .
C2 C 0.5418(3) 0.2075(3) 0.59812(19) 0.0342(10) Uani 1 1 d . . .
H2A H 0.5360 0.2779 0.5784 0.041 Uiso 1 1 calc R . .
H2B H 0.4839 0.1649 0.5786 0.041 Uiso 1 1 calc R . .
C3 C 0.6474(3) 0.1611(3) 0.57893(19) 0.0319(10) Uani 1 1 d . . .
H3A H 0.6562 0.1620 0.5278 0.038 Uiso 1 1 calc R . .
H3B H 0.6504 0.0883 0.5947 0.038 Uiso 1 1 calc R . .
C4 C 0.7367(3) 0.2228(3) 0.61303(18) 0.0271(9) Uani 1 1 d . . .
H4A H 0.8051 0.1878 0.6044 0.032 Uiso 1 1 calc R . .
H4B H 0.7401 0.2925 0.5920 0.032 Uiso 1 1 calc R . .
C5 C 0.7187(3) 0.2326(3) 0.69050(18) 0.0238(9) Uani 1 1 d . . .
C6 C 0.7981(3) 0.3040(3) 0.72753(18) 0.0251(9) Uani 1 1 d . . .
C7 C 0.9191(3) 0.1959(3) 0.7792(2) 0.0321(10) Uani 1 1 d . . .
H7A H 0.9778 0.2237 0.8077 0.039 Uiso 1 1 calc R . .
H7B H 0.9365 0.1243 0.7651 0.039 Uiso 1 1 calc R . .
C8 C 0.8156(3) 0.1998(3) 0.81837(19) 0.0270(9) Uani 1 1 d . . .
H8A H 0.8265 0.1927 0.8696 0.032 Uiso 1 1 calc R . .
C9 C 0.7336(3) 0.1234(3) 0.79134(17) 0.0235(8) Uani 1 1 d . . .
H9 H 0.6621 0.1407 0.8104 0.028 Uiso 1 1 calc R . .
C10 C 0.7611(3) 0.0107(3) 0.80755(18) 0.0255(8) Uani 1 1 d . . .
H10 H 0.8362 -0.0030 0.7938 0.031 Uiso 1 1 calc R . .
C11 C 0.7331(3) -0.0903(3) 0.70560(19) 0.0248(9) Uani 1 1 d . . .
C12 C 0.6498(3) -0.1315(3) 0.65983(18) 0.0240(9) Uani 1 1 d . . .
C13 C 0.6796(3) -0.1665(3) 0.59521(19) 0.0276(9) Uani 1 1 d . . .
H13 H 0.7523 -0.1663 0.5825 0.033 Uiso 1 1 calc R . .
C14 C 0.6051(3) -0.2018(3) 0.5489(2) 0.0319(10) Uani 1 1 d . . .
H14 H 0.6252 -0.2247 0.5039 0.038 Uiso 1 1 calc R . .
C15 C 0.5007(3) -0.2032(3) 0.56943(19) 0.0261(9) Uani 1 1 d . . .
C16 C 0.4676(3) -0.1714(3) 0.63451(19) 0.0293(9) Uani 1 1 d . . .
H16 H 0.3952 -0.1747 0.6477 0.035 Uiso 1 1 calc R . .
C17 C 0.5443(3) -0.1346(3) 0.6798(2) 0.0285(9) Uani 1 1 d . . .
H17 H 0.5244 -0.1113 0.7248 0.034 Uiso 1 1 calc R . .
C18 C 0.7458(3) -0.0190(3) 0.88211(18) 0.0254(9) Uani 1 1 d . . .
H18 H 0.7967 0.0208 0.9116 0.030 Uiso 1 1 calc R . .
C19 C 0.6256(3) 0.0038(3) 0.97319(19) 0.0276(9) Uani 1 1 d . . .
C20 C 0.5136(3) 0.0085(3) 0.99328(18) 0.0255(9) Uani 1 1 d . . .
C21 C 0.4326(3) -0.0008(3) 0.94489(19) 0.0292(9) Uani 1 1 d . . .
H21 H 0.4491 -0.0061 0.8969 0.035 Uiso 1 1 calc R . .
C22 C 0.3278(3) -0.0023(3) 0.96624(19) 0.0324(9) Uani 1 1 d . . .
H22 H 0.2719 -0.0078 0.9335 0.039 Uiso 1 1 calc R . .
C23 C 0.3071(3) 0.0044(3) 1.03645(19) 0.0273(9) Uani 1 1 d . . .
C24 C 0.3858(3) 0.0169(3) 1.0856(2) 0.0303(9) Uani 1 1 d . . .
H24 H 0.3687 0.0231 1.1335 0.036 Uiso 1 1 calc R . .
C25 C 0.4900(3) 0.0201(3) 1.06374(19) 0.0282(9) Uani 1 1 d . . .
H25 H 0.5453 0.0302 1.0965 0.034 Uiso 1 1 calc R . .
C26 C 0.7641(3) -0.1337(3) 0.89266(19) 0.0280(9) Uani 1 1 d . . .
C27 C 0.8907(4) -0.2667(3) 0.8825(2) 0.0491(13) Uani 1 1 d . . .
H27A H 0.8450 -0.3075 0.8519 0.074 Uiso 1 1 calc R . .
H27B H 0.8805 -0.2891 0.9307 0.074 Uiso 1 1 calc R . .
H27C H 0.9649 -0.2770 0.8693 0.074 Uiso 1 1 calc R . .
C28 C 0.8007(3) 0.4150(3) 0.70477(18) 0.0255(9) Uani 1 1 d . . .
C29 C 0.7224(3) 0.4829(3) 0.72542(19) 0.0306(9) Uani 1 1 d . . .
H29 H 0.6637 0.4586 0.7516 0.037 Uiso 1 1 calc R . .
C30 C 0.7299(3) 0.5866(3) 0.7078(2) 0.0351(10) Uani 1 1 d . . .
H30 H 0.6768 0.6338 0.7226 0.042 Uiso 1 1 calc R . .
C31 C 0.8149(3) 0.6215(3) 0.6685(2) 0.0336(10) Uani 1 1 d . . .
H31 H 0.8206 0.6927 0.6570 0.040 Uiso 1 1 calc R . .
C32 C 0.8901(3) 0.5535(3) 0.6464(2) 0.0315(10) Uani 1 1 d . . .
H32 H 0.9468 0.5773 0.6182 0.038 Uiso 1 1 calc R . .
C33 C 0.8850(3) 0.4502(3) 0.66456(19) 0.0273(9) Uani 1 1 d . . .
H33 H 0.9386 0.4036 0.6497 0.033 Uiso 1 1 calc R . .

loop_
_atom_site_aniso_label
_atom_site_aniso_U_11
_atom_site_aniso_U_22
_atom_site_aniso_U_33
_atom_site_aniso_U_23
_atom_site_aniso_U_13
_atom_site_aniso_U_12
O1 0.0202(13) 0.0317(15) 0.0311(14) -0.0038(12) -0.0039(11) 0.0008(12)
O2 0.0299(15) 0.0246(14) 0.0174(13) 0.0004(11) -0.0035(11) 0.0003(12)
O3 0.0296(15) 0.0267(14) 0.0258(14) 0.0007(12) -0.0012(12) -0.0009(12)
O4 0.0231(14) 0.0288(15) 0.0347(16) 0.0097(12) 0.0010(12) 0.0050(12)
O5 0.0252(14) 0.0285(15) 0.0211(13) -0.0037(11) 0.0002(11) -0.0060(12)
O6 0.0231(16) 0.0441(17) 0.0355(16) -0.0042(14) 0.0049(12) 0.0009(13)
O7 0.057(2) 0.0390(18) 0.0261(16) -0.0049(14) -0.0095(14) 0.0079(15)
O8 0.0364(18) 0.067(2) 0.0493(19) -0.0026(17) -0.0057(15) -0.0199(17)
O9 0.0241(14) 0.0361(15) 0.0243(14) 0.0017(13) 0.0003(11) 0.0017(12)
O10 0.0317(15) 0.0455(18) 0.0253(15) -0.0030(13) -0.0048(12) -0.0003(14)
O11 0.0331(17) 0.065(2) 0.0442(18) 0.0057(17) 0.0023(15) 0.0040(17)
O12 0.0451(18) 0.056(2) 0.0295(17) -0.0031(14) 0.0099(14) -0.0024(16)
O13 0.0353(17) 0.0313(16) 0.0454(17) 0.0044(14) 0.0033(14) -0.0061(14)
O14 0.0300(16) 0.0244(15) 0.0527(18) 0.0119(13) 0.0135(14) 0.0086(13)
N1 0.054(2) 0.027(2) 0.030(2) -0.0026(17) -0.0128(18) -0.0008(18)
N2 0.041(2) 0.0260(19) 0.035(2) -0.0029(17) 0.0020(17) 0.0035(17)
C1 0.020(2) 0.038(3) 0.040(2) -0.011(2) -0.0024(18) 0.0000(18)
C2 0.037(2) 0.038(3) 0.028(2) -0.006(2) -0.0073(19) 0.000(2)
C3 0.039(2) 0.032(2) 0.025(2) -0.0027(18) -0.0023(19) 0.003(2)
C4 0.028(2) 0.029(2) 0.024(2) 0.0037(17) 0.0027(17) 0.0029(18)
C5 0.023(2) 0.023(2) 0.025(2) 0.0070(17) 0.0028(16) 0.0018(16)
C6 0.022(2) 0.032(2) 0.022(2) 0.0064(17) 0.0021(16) 0.0038(17)
C7 0.026(2) 0.027(2) 0.043(3) 0.0167(19) -0.0089(19) 0.0001(18)
C8 0.028(2) 0.022(2) 0.030(2) 0.0028(17) -0.0053(17) 0.0005(18)
C9 0.029(2) 0.024(2) 0.0182(19) 0.0014(16) 0.0016(16) -0.0006(16)
C10 0.0228(19) 0.022(2) 0.031(2) -0.0003(17) -0.0023(16) -0.0019(17)
C11 0.026(2) 0.024(2) 0.024(2) 0.0016(17) -0.0006(17) 0.0024(17)
C12 0.027(2) 0.019(2) 0.026(2) 0.0024(16) -0.0011(17) 0.0036(17)
C13 0.030(2) 0.028(2) 0.025(2) 0.0006(18) 0.0051(18) 0.0035(18)
C14 0.039(3) 0.029(2) 0.027(2) 0.0017(18) -0.0014(18) 0.002(2)
C15 0.034(2) 0.021(2) 0.024(2) 0.0039(17) -0.0060(17) 0.0010(18)
C16 0.029(2) 0.028(2) 0.030(2) 0.0008(18) 0.0017(18) -0.0021(18)
C17 0.032(2) 0.025(2) 0.029(2) -0.0003(18) 0.0028(18) 0.0039(18)
C18 0.020(2) 0.028(2) 0.029(2) 0.0019(17) -0.0010(16) -0.0024(17)
C19 0.038(2) 0.019(2) 0.026(2) -0.0032(18) -0.0037(18) 0.0028(19)
C20 0.029(2) 0.021(2) 0.027(2) 0.0006(18) 0.0011(16) -0.0014(18)
C21 0.032(2) 0.030(2) 0.025(2) -0.0058(19) 0.0006(17) 0.0026(19)
C22 0.033(2) 0.034(2) 0.030(2) 0.001(2) -0.0003(18) 0.007(2)
C23 0.027(2) 0.023(2) 0.032(2) 0.0007(18) 0.0057(17) 0.0055(18)
C24 0.038(2) 0.028(2) 0.025(2) -0.0036(18) 0.0011(18) -0.003(2)
C25 0.035(2) 0.026(2) 0.023(2) -0.0024(18) -0.0052(17) -0.0002(19)
C26 0.025(2) 0.030(2) 0.028(2) 0.0020(18) -0.0013(18) -0.0005(19)
C27 0.055(3) 0.025(2) 0.067(3) 0.012(2) 0.021(3) 0.012(2)
C28 0.027(2) 0.023(2) 0.026(2) 0.0021(17) -0.0048(17) -0.0032(17)
C29 0.030(2) 0.028(2) 0.034(2) 0.0032(18) -0.0019(18) -0.0016(18)
C30 0.041(3) 0.026(2) 0.038(2) -0.0017(19) -0.004(2) 0.0016(19)
C31 0.039(2) 0.022(2) 0.040(3) 0.0035(18) -0.010(2) -0.002(2)
C32 0.031(2) 0.030(2) 0.033(2) 0.0007(19) -0.0063(19) -0.0043(19)
C33 0.024(2) 0.028(2) 0.030(2) -0.0011(17) -0.0013(17) -0.0012(18)

loop_
_geom_bond_atom_site_label_1
_geom_bond_atom_site_label_2
_geom_bond_distance
_geom_bond_site_symmetry_2
_geom_bond_publ_flag
O1 C5 1.405(4) . ?
O1 C1 1.453(4) . ?
O2 C9 1.423(4) . ?
O2 C5 1.436(4) . ?
O3 C6 1.422(4) . ?
O3 C8 1.441(4) . ?
O4 C6 1.417(4) . ?
O4 C7 1.429(4) . ?
O5 C11 1.364(4) . ?
O5 C10 1.445(4) . ?
O6 C11 1.195(4) . ?
O7 N1 1.222(4) . ?
O8 N1 1.222(4) . ?
O9 C19 1.357(4) . ?
O9 C18 1.428(4) . ?
O10 C19 1.201(4) . ?
O11 N2 1.220(4) . ?
O12 N2 1.231(4) . ?
O13 C26 1.188(4) . ?
O14 C26 1.332(4) . ?
O14 C27 1.461(4) . ?
N1 C15 1.465(5) . ?
N2 C23 1.460(5) . ?
C1 C2 1.504(5) . ?
C2 C3 1.509(5) . ?
C3 C4 1.530(5) . ?
C4 C5 1.514(5) . ?
C5 C6 1.538(5) . ?
C6 C28 1.503(5) . ?
C7 C8 1.510(5) . ?
C8 C9 1.524(5) . ?
C9 C10 1.531(5) . ?
C10 C18 1.498(5) . ?
C11 C12 1.472(5) . ?
C12 C13 1.376(5) . ?
C12 C17 1.388(5) . ?
C13 C14 1.374(5) . ?
C14 C15 1.377(5) . ?
C15 C16 1.383(5) . ?
C16 C17 1.387(5) . ?
C18 C26 1.516(5) . ?
C19 C20 1.468(5) . ?
C20 C21 1.389(5) . ?
C20 C25 1.397(5) . ?
C21 C22 1.385(5) . ?
C22 C23 1.379(5) . ?
C23 C24 1.382(5) . ?
C24 C25 1.382(5) . ?
C28 C29 1.381(5) . ?
C28 C33 1.392(5) . ?
C29 C30 1.388(5) . ?
C30 C31 1.389(5) . ?
C31 C32 1.363(5) . ?
C32 C33 1.383(5) . ?

loop_
_cod_related_entry_id
_cod_related_entry_database
_cod_related_entry_code
1 ChemSpider 21198583
